data_7220290
loop_
_publ_author_name
'Yang, Liu'
'Qin, Chao'
'Song, Bai-Qiao'
'Li, Xiao'
'Wang, Chun-Gang'
'Su, Zhong-Min'

_publ_section_title
;
 Syntheses, structures, magnetic and luminescence properties of a series
 of coordination polymers constructed from 1,4-naphthalenedicarboxylate
 and N-donor ligands
;
_journal_issue 24
_journal_name_full CrystEngComm
_journal_page_first 4517
_journal_paper_doi 10.1039/C5CE00539F
_journal_volume 17
_journal_year 2015
_chemical_formula_sum 'C31 H24 Cu2 N6 O9'
_chemical_formula_weight 751.64
_chemical_name_systematic
; 
 ? 
;
_space_group_crystal_system monoclinic
_space_group_IT_number 14
_space_group_name_H-M_alt 'P 1 21/n 1'
_symmetry_space_group_name_Hall '-P 2yn'
_symmetry_space_group_name_H-M 'P 1 21/n 1'
_atom_sites_solution_hydrogens geom
_atom_sites_solution_primary direct
_atom_sites_solution_secondary difmap
_audit_creation_method SHELXL-97
_audit_update_record
;
2015-05-05 deposited with the CCDC.
2015-05-07 downloaded from the CCDC.
;
_cell_angle_alpha 90.00
_cell_angle_beta 106.002(2)
_cell_angle_gamma 90.00
_cell_formula_units_Z 4
_cell_length_a 15.0315(14)
_cell_length_b 10.8209(10)
_cell_length_c 20.3310(19)
_cell_measurement_reflns_used 23236
_cell_measurement_temperature 293(2)
_cell_measurement_theta_max 28.33
_cell_measurement_theta_min 1.50
_cell_volume 3178.8(5)
_computing_cell_refinement 'SAINT (Bruker, 1999)'
_computing_data_collection 'SMART (Bruker, 1997)'
_computing_data_reduction SAINT
_computing_molecular_graphics 'SHELXTL-PLUS (Sheldrick, 1990)'
_computing_publication_material SHELXL-97
_computing_structure_refinement 'SHELXL-97 (Sheldrick, 1997)'
_computing_structure_solution 'SHELXS-97 (Sheldrick, 1997)'
_diffrn_ambient_temperature 293(2)
_diffrn_measured_fraction_theta_full 0.997
_diffrn_measured_fraction_theta_max 0.997
_diffrn_measurement_device_type 'Bruker APEX CCD area-detector'
_diffrn_measurement_method '\w scans'
_diffrn_radiation_monochromator graphite
_diffrn_radiation_source 'fine-focus sealed tube'
_diffrn_radiation_type MoK\a
_diffrn_radiation_wavelength 0.71073
_diffrn_reflns_av_R_equivalents 0.0635
_diffrn_reflns_av_sigmaI/netI 0.0802
_diffrn_reflns_limit_h_max 19
_diffrn_reflns_limit_h_min -20
_diffrn_reflns_limit_k_max 14
_diffrn_reflns_limit_k_min -14
_diffrn_reflns_limit_l_max 27
_diffrn_reflns_limit_l_min -21
_diffrn_reflns_number 23236
_diffrn_reflns_theta_full 28.33
_diffrn_reflns_theta_max 28.33
_diffrn_reflns_theta_min 1.50
_exptl_absorpt_coefficient_mu 1.402
_exptl_absorpt_correction_T_max 0.781
_exptl_absorpt_correction_T_min 0.744
_exptl_absorpt_correction_type multi-scan
_exptl_absorpt_process_details 'SADABS (Sheldrick, 1996)'
_exptl_crystal_colour blue
_exptl_crystal_density_diffrn 1.571
_exptl_crystal_density_method 'not measured'
_exptl_crystal_description block
_exptl_crystal_F_000 1528
_exptl_crystal_size_max 0.26
_exptl_crystal_size_mid 0.25
_exptl_crystal_size_min 0.25
_platon_squeeze_details
;
;
_refine_diff_density_max 0.420
_refine_diff_density_min -0.423
_refine_diff_density_rms 0.085
_refine_ls_extinction_method none
_refine_ls_goodness_of_fit_ref 1.023
_refine_ls_hydrogen_treatment constr
_refine_ls_matrix_type full
_refine_ls_number_parameters 424
_refine_ls_number_reflns 7916
_refine_ls_number_restraints 0
_refine_ls_restrained_S_all 1.023
_refine_ls_R_factor_all 0.0923
_refine_ls_R_factor_gt 0.0474
_refine_ls_shift/su_max 0.001
_refine_ls_shift/su_mean 0.000
_refine_ls_structure_factor_coef Fsqd
_refine_ls_weighting_details 'calc w=1/[\s^2^(Fo^2^)+(0.0245P)^2^+0.0000P] where P=(Fo^2^+2Fc^2^)/3'
_refine_ls_weighting_scheme calc
_refine_ls_wR_factor_gt 0.0834
_refine_ls_wR_factor_ref 0.0925
_reflns_number_gt 4788
_reflns_number_total 7916
_reflns_threshold_expression >2sigma(I)
_cod_data_source_file c5ce00539f2.cif
_cod_data_source_block 3
_cod_depositor_comments 'Adding full bibliography for 7220288--7220292.cif.'
_cod_database_code 7220290

loop_
_symmetry_equiv_pos_as_xyz
'x, y, z'
'-x+1/2, y+1/2, -z+1/2'
'-x, -y, -z'
'x-1/2, -y-1/2, z-1/2'

loop_
_atom_site_label
_atom_site_type_symbol
_atom_site_fract_x
_atom_site_fract_y
_atom_site_fract_z
_atom_site_U_iso_or_equiv
_atom_site_adp_type
_atom_site_occupancy
_atom_site_symmetry_multiplicity
_atom_site_calc_flag
_atom_site_refinement_flags
Cu1 Cu 0.12717(2) 0.23860(3) 0.498872(17) 0.01774(10) Uani 1 1 d .
Cu2 Cu 0.26700(2) 0.23969(3) 0.438514(17) 0.01813(10) Uani 1 1 d .
C1 C 0.1945(2) 0.6091(3) 0.45701(16) 0.0246(8) Uani 1 1 d .
C2 C 0.1788(2) 0.6782(3) 0.50910(18) 0.0292(8) Uani 1 1 d .
H2A H 0.1639 0.6394 0.5455 0.035 Uiso 1 1 calc R
C3 C 0.1852(2) 0.8073(3) 0.50775(17) 0.0280(8) Uani 1 1 d .
H3A H 0.1742 0.8529 0.5435 0.034 Uiso 1 1 calc R
C4 C 0.2071(2) 0.8680(3) 0.45573(16) 0.0210(7) Uani 1 1 d .
C5 C 0.2213(2) 0.7989(3) 0.39927(16) 0.0240(8) Uani 1 1 d .
C6 C 0.2145(2) 0.6680(3) 0.39965(17) 0.0256(8) Uani 1 1 d .
C7 C 0.2245(3) 0.6010(3) 0.34174(18) 0.0350(9) Uani 1 1 d .
H7A H 0.2192 0.5154 0.3412 0.042 Uiso 1 1 calc R
C8 C 0.2414(3) 0.6587(3) 0.28788(19) 0.0447(11) Uani 1 1 d .
H8A H 0.2476 0.6128 0.2507 0.054 Uiso 1 1 calc R
C9 C 0.2498(3) 0.7871(3) 0.28743(19) 0.0446(10) Uani 1 1 d .
H9A H 0.2627 0.8262 0.2504 0.054 Uiso 1 1 calc R
C10 C 0.2392(3) 0.8556(3) 0.34102(18) 0.0378(9) Uani 1 1 d .
H10A H 0.2437 0.9412 0.3395 0.045 Uiso 1 1 calc R
C11 C 0.1924(3) 0.4710(3) 0.46271(16) 0.0263(8) Uani 1 1 d .
C12 C 0.2119(2) 1.0068(3) 0.46108(16) 0.0226(8) Uani 1 1 d .
C13 C 0.3741(2) 0.2446(3) 0.65901(14) 0.0253(7) Uani 1 1 d .
C14 C 0.4504(2) 0.3177(3) 0.67207(17) 0.0375(10) Uani 1 1 d .
H14A H 0.4611 0.3662 0.6372 0.045 Uiso 1 1 calc R
C15 C 0.5130(2) 0.3211(3) 0.73702(17) 0.0380(10) Uani 1 1 d .
H15A H 0.5655 0.3704 0.7447 0.046 Uiso 1 1 calc R
C16 C 0.4981(2) 0.2526(3) 0.78967(14) 0.0271(7) Uani 1 1 d .
C17 C 0.4188(2) 0.1746(3) 0.77868(15) 0.0227(7) Uani 1 1 d .
C18 C 0.3545(2) 0.1695(3) 0.71142(15) 0.0226(7) Uani 1 1 d .
C19 C 0.2782(2) 0.0894(3) 0.69965(17) 0.0304(8) Uani 1 1 d .
H19A H 0.2369 0.0849 0.6562 0.036 Uiso 1 1 calc R
C20 C 0.2641(2) 0.0183(3) 0.75099(19) 0.0390(10) Uani 1 1 d .
H20A H 0.2135 -0.0347 0.7422 0.047 Uiso 1 1 calc R
C21 C 0.3250(3) 0.0242(3) 0.81695(18) 0.0378(9) Uani 1 1 d .
H21A H 0.3138 -0.0234 0.8519 0.045 Uiso 1 1 calc R
C22 C 0.3996(2) 0.0984(3) 0.82996(16) 0.0314(8) Uani 1 1 d .
H22A H 0.4398 0.0998 0.8739 0.038 Uiso 1 1 calc R
C23 C 0.3089(2) 0.2444(3) 0.58779(15) 0.0249(7) Uani 1 1 d .
C24 C 0.5685(2) 0.2613(3) 0.85831(15) 0.0271(7) Uani 1 1 d .
C25 C 0.4384(3) 0.1900(4) 0.38222(17) 0.0367(9) Uani 1 1 d .
H25A H 0.4267 0.1059 0.3756 0.044 Uiso 1 1 calc R
C26 C 0.4297(3) 0.3744(4) 0.4026(2) 0.0630(14) Uani 1 1 d .
H26A H 0.4078 0.4490 0.4147 0.076 Uiso 1 1 calc R
C27 C 0.5881(3) 0.1971(5) 0.3498(2) 0.0657(15) Uani 1 1 d .
H27A H 0.5804 0.1085 0.3433 0.079 Uiso 1 1 calc R
H27B H 0.6458 0.2114 0.3847 0.079 Uiso 1 1 calc R
C28 C 0.5930(3) 0.2559(5) 0.28403(19) 0.0581(13) Uani 1 1 d .
H28A H 0.6454 0.2218 0.2709 0.070 Uiso 1 1 calc R
H28B H 0.6035 0.3440 0.2913 0.070 Uiso 1 1 calc R
C29 C 0.5057(3) 0.2362(4) 0.22604(18) 0.0566(12) Uani 1 1 d .
H29A H 0.4930 0.1484 0.2202 0.068 Uiso 1 1 calc R
H29B H 0.4538 0.2751 0.2375 0.068 Uiso 1 1 calc R
C30 C 0.5315(2) 0.4192(3) 0.09206(18) 0.0334(9) Uani 1 1 d .
H30A H 0.5358 0.4942 0.0709 0.040 Uiso 1 1 calc R
C31 C 0.5288(2) 0.2299(3) 0.10915(17) 0.0332(8) Uani 1 1 d .
H31A H 0.5299 0.1444 0.1048 0.040 Uiso 1 1 calc R
N1 N 0.38411(19) 0.2682(3) 0.40186(14) 0.0314(7) Uani 1 1 d .
N2 N 0.5113(2) 0.2465(3) 0.37318(15) 0.0438(8) Uani 1 1 d .
N3 N 0.5059(3) 0.3670(4) 0.3854(2) 0.0771(13) Uani 1 1 d .
N4 N 0.54018(19) 0.3091(3) 0.06276(13) 0.0274(6) Uani 1 1 d .
N5 N 0.5156(2) 0.2881(3) 0.16223(15) 0.0403(8) Uani 1 1 d .
N6 N 0.5165(2) 0.4120(3) 0.15251(16) 0.0430(8) Uani 1 1 d .
O1 O 0.12805(16) 0.42257(19) 0.48201(11) 0.0281(6) Uani 1 1 d .
O2 O 0.25874(15) 0.41504(19) 0.44979(12) 0.0304(6) Uani 1 1 d .
O3 O 0.16396(15) 1.05792(18) 0.49403(11) 0.0256(5) Uani 1 1 d .
O4 O 0.26585(16) 1.06200(18) 0.43214(11) 0.0284(6) Uani 1 1 d .
O5 O 0.34326(14) 0.2267(2) 0.53911(10) 0.0284(5) Uani 1 1 d .
O6 O 0.22417(14) 0.2634(2) 0.58299(10) 0.0272(5) Uani 1 1 d .
O7 O 0.65145(15) 0.2529(2) 0.85855(10) 0.0338(6) Uani 1 1 d .
O8 O 0.53878(15) 0.2764(2) 0.91002(10) 0.0290(5) Uani 1 1 d .

loop_
_atom_site_aniso_label
_atom_site_aniso_U_11
_atom_site_aniso_U_22
_atom_site_aniso_U_33
_atom_site_aniso_U_23
_atom_site_aniso_U_13
_atom_site_aniso_U_12
Cu1 0.0210(2) 0.0159(2) 0.01373(18) 0.00129(16) 0.00045(14) -0.00144(17)
Cu2 0.0214(2) 0.01246(19) 0.01924(19) 0.00030(16) 0.00346(15) -0.00031(17)
C1 0.030(2) 0.0137(15) 0.029(2) -0.0012(13) 0.0057(16) 0.0007(15)
C2 0.039(2) 0.0189(17) 0.030(2) 0.0050(14) 0.0102(17) -0.0002(15)
C3 0.039(2) 0.0188(17) 0.0256(19) -0.0031(14) 0.0084(16) 0.0023(15)
C4 0.0254(19) 0.0125(14) 0.0235(18) -0.0023(12) 0.0040(14) 0.0004(13)
C5 0.0264(19) 0.0190(16) 0.0249(19) 0.0008(13) 0.0040(15) 0.0011(14)
C6 0.030(2) 0.0170(16) 0.027(2) -0.0014(14) 0.0029(15) 0.0044(14)
C7 0.051(3) 0.0197(18) 0.034(2) -0.0081(15) 0.0115(18) 0.0066(17)
C8 0.065(3) 0.037(2) 0.034(2) -0.0103(18) 0.018(2) 0.003(2)
C9 0.071(3) 0.035(2) 0.034(2) 0.0027(17) 0.026(2) -0.002(2)
C10 0.063(3) 0.0233(19) 0.032(2) -0.0009(16) 0.0210(19) -0.0051(18)
C11 0.034(2) 0.0145(15) 0.0237(19) 0.0006(14) -0.0032(15) 0.0015(16)
C12 0.025(2) 0.0134(15) 0.0244(19) -0.0007(13) -0.0015(15) 0.0012(14)
C13 0.0277(17) 0.0319(18) 0.0131(14) -0.0014(15) 0.0003(12) -0.0009(17)
C14 0.038(2) 0.055(2) 0.0138(18) 0.0078(16) -0.0022(15) -0.0156(19)
C15 0.032(2) 0.045(2) 0.028(2) 0.0081(17) -0.0063(16) -0.0176(18)
C16 0.0284(17) 0.0336(19) 0.0144(15) -0.0032(16) -0.0022(12) -0.0020(17)
C17 0.0303(19) 0.0235(17) 0.0125(16) 0.0014(13) 0.0029(14) -0.0006(14)
C18 0.0236(18) 0.0225(17) 0.0177(17) 0.0007(13) -0.0010(14) 0.0023(14)
C19 0.027(2) 0.0325(19) 0.0259(19) 0.0023(15) -0.0027(15) -0.0045(16)
C20 0.032(2) 0.041(2) 0.042(2) 0.0036(18) 0.0057(18) -0.0102(18)
C21 0.045(2) 0.042(2) 0.025(2) 0.0102(17) 0.0070(17) -0.0032(19)
C22 0.038(2) 0.034(2) 0.0171(18) 0.0015(15) 0.0003(15) 0.0007(17)
C23 0.0278(18) 0.0253(17) 0.0169(15) 0.0015(15) -0.0017(13) -0.0046(16)
C24 0.0317(19) 0.0224(17) 0.0204(17) 0.0027(15) -0.0041(14) -0.0007(16)
C25 0.043(2) 0.040(2) 0.031(2) 0.0030(17) 0.0176(18) 0.0023(19)
C26 0.063(3) 0.046(3) 0.102(4) -0.010(3) 0.059(3) -0.011(2)
C27 0.041(3) 0.118(4) 0.047(3) 0.025(3) 0.027(2) 0.030(3)
C28 0.041(2) 0.102(4) 0.040(2) 0.015(3) 0.0257(18) 0.018(3)
C29 0.052(3) 0.090(4) 0.036(2) 0.011(2) 0.0265(19) -0.002(3)
C30 0.028(2) 0.037(2) 0.036(2) -0.0026(17) 0.0083(16) 0.0071(17)
C31 0.033(2) 0.033(2) 0.036(2) 0.0063(17) 0.0134(16) 0.0065(17)
N1 0.0350(17) 0.0308(16) 0.0319(16) -0.0014(14) 0.0148(13) -0.0029(14)
N2 0.0385(19) 0.063(2) 0.0367(18) 0.0096(18) 0.0223(14) 0.0099(19)
N3 0.067(3) 0.064(3) 0.125(4) -0.011(3) 0.067(3) -0.019(2)
N4 0.0269(16) 0.0303(16) 0.0261(16) -0.0013(13) 0.0093(12) 0.0030(13)
N5 0.0410(19) 0.053(2) 0.0326(18) 0.0081(16) 0.0191(14) 0.0010(16)
N6 0.043(2) 0.053(2) 0.0357(19) -0.0094(16) 0.0170(15) 0.0054(17)
O1 0.0312(14) 0.0158(12) 0.0381(15) 0.0009(10) 0.0107(11) -0.0012(10)
O2 0.0274(14) 0.0142(11) 0.0498(16) 0.0027(11) 0.0108(12) 0.0014(10)
O3 0.0373(15) 0.0117(11) 0.0297(14) -0.0013(9) 0.0123(11) 0.0023(10)
O4 0.0366(15) 0.0144(11) 0.0365(14) -0.0039(10) 0.0139(11) -0.0029(10)
O5 0.0267(12) 0.0396(14) 0.0152(11) 0.0008(10) -0.0005(9) -0.0022(11)
O6 0.0240(12) 0.0363(14) 0.0177(11) -0.0038(10) -0.0005(9) 0.0011(11)
O7 0.0279(13) 0.0499(16) 0.0178(11) -0.0017(12) -0.0035(9) -0.0043(13)
O8 0.0306(13) 0.0347(14) 0.0150(11) -0.0010(10) -0.0048(9) 0.0022(11)

loop_
_atom_type_symbol
_atom_type_description
_atom_type_scat_dispersion_real
_atom_type_scat_dispersion_imag
_atom_type_scat_source
C C 0.0033 0.0016 'International Tables Vol C Tables 4.2.6.8 and 6.1.1.4'
H H 0.0000 0.0000 'International Tables Vol C Tables 4.2.6.8 and 6.1.1.4'
N N 0.0061 0.0033 'International Tables Vol C Tables 4.2.6.8 and 6.1.1.4'
O O 0.0106 0.0060 'International Tables Vol C Tables 4.2.6.8 and 6.1.1.4'
Cu Cu 0.3201 1.2651 'International Tables Vol C Tables 4.2.6.8 and 6.1.1.4'

loop_
_geom_angle_atom_site_label_1
_geom_angle_atom_site_label_2
_geom_angle_atom_site_label_3
_geom_angle
_geom_angle_site_symmetry_1
_geom_angle_site_symmetry_3
O8 Cu1 O6 173.77(9) 4_565 .
O8 Cu1 O1 87.65(9) 4_565 .
O6 Cu1 O1 88.54(9) . .
O8 Cu1 O3 90.01(9) 4_565 1_545
O6 Cu1 O3 91.57(9) . 1_545
O1 Cu1 O3 157.03(9) . 1_545
O8 Cu1 N4 99.74(10) 4_565 4_566
O6 Cu1 N4 86.26(10) . 4_566
O1 Cu1 N4 111.93(10) . 4_566
O3 Cu1 N4 90.98(10) 1_545 4_566
O8 Cu1 Cu2 89.79(7) 4_565 .
O6 Cu1 Cu2 84.84(7) . .
O1 Cu1 Cu2 82.92(7) . .
O3 Cu1 Cu2 74.23(6) 1_545 .
N4 Cu1 Cu2 162.48(7) 4_566 .
O2 Cu2 O4 174.17(10) . 1_545
O2 Cu2 O7 89.28(10) . 4_565
O4 Cu2 O7 89.75(10) 1_545 4_565
O2 Cu2 O5 89.18(9) . .
O4 Cu2 O5 89.47(9) 1_545 .
O7 Cu2 O5 156.97(9) 4_565 .
O2 Cu2 N1 89.17(10) . .
O4 Cu2 N1 96.59(10) 1_545 .
O7 Cu2 N1 108.91(10) 4_565 .
O5 Cu2 N1 94.05(10) . .
O2 Cu2 Cu1 82.32(7) . .
O4 Cu2 Cu1 91.86(7) 1_545 .
O7 Cu2 Cu1 76.31(7) 4_565 .
O5 Cu2 Cu1 80.71(6) . .
N1 Cu2 Cu1 170.04(8) . .
C2 C1 C6 120.4(3) . .
C2 C1 C11 118.2(3) . .
C6 C1 C11 121.3(3) . .
C1 C2 C3 120.1(3) . .
C1 C2 H2A 119.9 . .
C3 C2 H2A 119.9 . .
C4 C3 C2 122.0(3) . .
C4 C3 H3A 119.0 . .
C2 C3 H3A 119.0 . .
C3 C4 C5 119.4(3) . .
C3 C4 C12 116.3(3) . .
C5 C4 C12 124.3(3) . .
C10 C5 C6 117.7(3) . .
C10 C5 C4 123.0(3) . .
C6 C5 C4 119.2(3) . .
C5 C6 C7 118.5(3) . .
C5 C6 C1 118.7(3) . .
C7 C6 C1 122.7(3) . .
C8 C7 C6 121.6(3) . .
C8 C7 H7A 119.2 . .
C6 C7 H7A 119.2 . .
C7 C8 C9 120.4(4) . .
C7 C8 H8A 119.8 . .
C9 C8 H8A 119.8 . .
C10 C9 C8 120.3(4) . .
C10 C9 H9A 119.8 . .
C8 C9 H9A 119.8 . .
C9 C10 C5 121.4(3) . .
C9 C10 H10A 119.3 . .
C5 C10 H10A 119.3 . .
O2 C11 O1 126.2(3) . .
O2 C11 C1 115.4(3) . .
O1 C11 C1 118.3(3) . .
O3 C12 O4 125.4(3) . .
O3 C12 C4 117.4(3) . .
O4 C12 C4 117.2(3) . .
C14 C13 C18 121.4(3) . .
C14 C13 C23 118.6(3) . .
C18 C13 C23 120.0(3) . .
C13 C14 C15 120.9(3) . .
C13 C14 H14A 119.6 . .
C15 C14 H14A 119.6 . .
C16 C15 C14 120.9(3) . .
C16 C15 H15A 119.6 . .
C14 C15 H15A 119.6 . .
C15 C16 C17 120.5(3) . .
C15 C16 C24 117.8(3) . .
C17 C16 C24 121.7(3) . .
C22 C17 C16 124.0(3) . .
C22 C17 C18 117.1(3) . .
C16 C17 C18 118.9(3) . .
C19 C18 C13 123.3(3) . .
C19 C18 C17 119.2(3) . .
C13 C18 C17 117.5(3) . .
C20 C19 C18 120.8(3) . .
C20 C19 H19A 119.6 . .
C18 C19 H19A 119.6 . .
C19 C20 C21 120.6(3) . .
C19 C20 H20A 119.7 . .
C21 C20 H20A 119.7 . .
C22 C21 C20 120.3(3) . .
C22 C21 H21A 119.8 . .
C20 C21 H21A 119.8 . .
C21 C22 C17 122.0(3) . .
C21 C22 H22A 119.0 . .
C17 C22 H22A 119.0 . .
O5 C23 O6 126.1(3) . .
O5 C23 C13 117.3(3) . .
O6 C23 C13 116.5(3) . .
O7 C24 O8 126.1(3) . .
O7 C24 C16 116.5(3) . .
O8 C24 C16 117.5(3) . .
N1 C25 N2 110.9(3) . .
N1 C25 H25A 124.6 . .
N2 C25 H25A 124.6 . .
N3 C26 N1 115.8(4) . .
N3 C26 H26A 122.1 . .
N1 C26 H26A 122.1 . .
N2 C27 C28 111.8(3) . .
N2 C27 H27A 109.3 . .
C28 C27 H27A 109.3 . .
N2 C27 H27B 109.3 . .
C28 C27 H27B 109.3 . .
H27A C27 H27B 107.9 . .
C27 C28 C29 112.8(4) . .
C27 C28 H28A 109.0 . .
C29 C28 H28A 109.0 . .
C27 C28 H28B 109.0 . .
C29 C28 H28B 109.0 . .
H28A C28 H28B 107.8 . .
N5 C29 C28 111.0(3) . .
N5 C29 H29A 109.4 . .
C28 C29 H29A 109.4 . .
N5 C29 H29B 109.4 . .
C28 C29 H29B 109.4 . .
H29A C29 H29B 108.0 . .
N6 C30 N4 115.0(3) . .
N6 C30 H30A 122.5 . .
N4 C30 H30A 122.5 . .
N5 C31 N4 110.8(3) . .
N5 C31 H31A 124.6 . .
N4 C31 H31A 124.6 . .
C25 N1 C26 101.4(3) . .
C25 N1 Cu2 131.4(3) . .
C26 N1 Cu2 126.6(3) . .
C25 N2 N3 109.5(3) . .
C25 N2 C27 129.8(4) . .
N3 N2 C27 120.7(4) . .
C26 N3 N2 102.4(3) . .
C31 N4 C30 102.1(3) . .
C31 N4 Cu1 119.8(2) . 4_665
C30 N4 Cu1 128.9(2) . 4_665
C31 N5 N6 110.2(3) . .
C31 N5 C29 128.5(4) . .
N6 N5 C29 121.2(3) . .
C30 N6 N5 101.9(3) . .
C11 O1 Cu1 120.4(2) . .
C11 O2 Cu2 125.7(2) . .
C12 O3 Cu1 131.1(2) . 1_565
C12 O4 Cu2 115.6(2) . 1_565
C23 O5 Cu2 122.5(2) . .
C23 O6 Cu1 122.80(19) . .
C24 O7 Cu2 129.4(2) . 4_666
C24 O8 Cu1 117.3(2) . 4_666

loop_
_geom_bond_atom_site_label_1
_geom_bond_atom_site_label_2
_geom_bond_distance
_geom_bond_site_symmetry_2
Cu1 O8 1.9318(19) 4_565
Cu1 O6 1.9361(19) .
Cu1 O1 2.021(2) .
Cu1 O3 2.042(2) 1_545
Cu1 N4 2.145(3) 4_566
Cu1 Cu2 2.7104(5) .
Cu2 O2 1.919(2) .
Cu2 O4 1.927(2) 1_545
Cu2 O7 2.027(2) 4_565
Cu2 O5 2.0552(19) .
Cu2 N1 2.115(3) .
C1 C2 1.369(4) .
C1 C6 1.431(4) .
C1 C11 1.501(4) .
C2 C3 1.401(4) .
C2 H2A 0.9300 .
C3 C4 1.360(4) .
C3 H3A 0.9300 .
C4 C5 1.435(4) .
C4 C12 1.506(4) .
C5 C10 1.423(5) .
C5 C6 1.420(4) .
C6 C7 1.426(4) .
C7 C8 1.344(5) .
C7 H7A 0.9300 .
C8 C9 1.395(5) .
C8 H8A 0.9300 .
C9 C10 1.363(5) .
C9 H9A 0.9300 .
C10 H10A 0.9300 .
C11 O2 1.255(4) .
C11 O1 1.254(4) .
C12 O3 1.241(4) .
C12 O4 1.274(4) .
C13 C14 1.358(4) .
C13 C18 1.434(4) .
C13 C23 1.508(4) .
C14 C15 1.395(4) .
C14 H14A 0.9300 .
C15 C16 1.370(4) .
C15 H15A 0.9300 .
C16 C17 1.427(4) .
C16 C24 1.504(4) .
C17 C22 1.420(4) .
C17 C18 1.442(4) .
C18 C19 1.404(4) .
C19 C20 1.360(5) .
C19 H19A 0.9300 .
C20 C21 1.401(4) .
C20 H20A 0.9300 .
C21 C22 1.344(5) .
C21 H21A 0.9300 .
C22 H22A 0.9300 .
C23 O5 1.251(4) .
C23 O6 1.267(4) .
C24 O7 1.249(4) .
C24 O8 1.261(4) .
C25 N1 1.311(4) .
C25 N2 1.311(4) .
C25 H25A 0.9300 .
C26 N3 1.289(5) .
C26 N1 1.336(5) .
C26 H26A 0.9300 .
C27 N2 1.465(5) .
C27 C28 1.502(5) .
C27 H27A 0.9700 .
C27 H27B 0.9700 .
C28 C29 1.518(5) .
C28 H28A 0.9700 .
C28 H28B 0.9700 .
C29 N5 1.458(4) .
C29 H29A 0.9700 .
C29 H29B 0.9700 .
C30 N6 1.311(4) .
C30 N4 1.354(4) .
C30 H30A 0.9300 .
C31 N5 1.311(4) .
C31 N4 1.320(4) .
C31 H31A 0.9300 .
N2 N3 1.334(5) .
N4 Cu1 2.145(3) 4_665
N5 N6 1.355(4) .
O3 Cu1 2.042(2) 1_565
O4 Cu2 1.927(2) 1_565
O7 Cu2 2.027(2) 4_666
O8 Cu1 1.9318(19) 4_666

loop_
_platon_squeeze_void_nr
_platon_squeeze_void_average_x
_platon_squeeze_void_average_y
_platon_squeeze_void_average_z
_platon_squeeze_void_volume
_platon_squeeze_void_count_electrons
_platon_squeeze_void_content
1 0.500 0.000 0.500 145 26 ' '
2 0.181 0.017 0.896 7 0 ' '
3 0.000 0.500 0.000 145 26 ' '
4 0.681 0.483 0.396 7 0 ' '
5 0.319 0.517 0.604 7 0 ' '
6 0.819 0.983 0.104 7 0 ' '
